data_7114382
loop_
_publ_author_name
'Albano, Vincenzo G.'
'Aragoni, M. Carla'
'Arca, Massimiliano'
'Castellari, Carlo'
'Demartin, Francesco'
'Devillanova, Francesco A.'
'Isaia, Francesco'
'Lippolis, Vito'
'Loddo, Laura'
'Verani, Gaetano'

_publ_section_title
;
 An unprecedented example of a cis-phosphonodithioato nickel(ii) complex
 built by an extensive hydrogen bonding supramolecular network
;
_journal_issue 11
_journal_name_full 'Chemical Communications'
_journal_page_first 1170
_journal_paper_doi 10.1039/b200414c
_journal_year 2002
_chemical_formula_sum 'C16 H26 N2 Ni O5 P2 S4'
_chemical_formula_weight 575.28
_space_group_crystal_system monoclinic
_space_group_IT_number 7
_space_group_name_Hall 'P -2yc'
_space_group_name_H-M_alt 'P 1 c 1'
_atom_sites_solution_hydrogens geom
_atom_sites_solution_primary direct
_atom_sites_solution_secondary difmap
_audit_creation_method SHELXL-97
_cell_angle_alpha 90.00(6)
_cell_angle_beta 96.62(3)
_cell_angle_gamma 90.00(4)
_cell_formula_units_Z 2
_cell_length_a 7.085(2)
_cell_length_b 16.205(10)
_cell_length_c 10.550(10)
_cell_measurement_reflns_used 25
_cell_measurement_temperature 293(2)
_cell_measurement_theta_max 18.05
_cell_measurement_theta_min 9.02
_cell_volume 1203.2(14)
_computing_structure_refinement 'SHELXL-97 (Sheldrick, 1997)'
_diffrn_ambient_temperature 293(2)
_diffrn_measured_fraction_theta_full 0.981
_diffrn_measured_fraction_theta_max 0.981
_diffrn_measurement_device_type 'CAD4 diffractometer'
_diffrn_measurement_method 'omega scan'
_diffrn_radiation_monochromator graphite
_diffrn_radiation_source 'fine-focus sealed tube'
_diffrn_radiation_type MoK\a
_diffrn_radiation_wavelength 0.71069
_diffrn_reflns_av_R_equivalents 0.0000
_diffrn_reflns_av_sigmaI/netI 0.0188
_diffrn_reflns_limit_h_max 9
_diffrn_reflns_limit_h_min -9
_diffrn_reflns_limit_k_max 22
_diffrn_reflns_limit_k_min 0
_diffrn_reflns_limit_l_max 14
_diffrn_reflns_limit_l_min 0
_diffrn_reflns_number 3680
_diffrn_reflns_theta_full 30.24
_diffrn_reflns_theta_max 30.24
_diffrn_reflns_theta_min 2.31
_diffrn_standards_interval_time '3600 sec'
_diffrn_standards_number 3
_exptl_absorpt_coefficient_mu 1.316
_exptl_absorpt_correction_T_max 1.000
_exptl_absorpt_correction_T_min 0.890
_exptl_absorpt_correction_type psi-scan
_exptl_crystal_colour purple
_exptl_crystal_density_diffrn 1.588
_exptl_crystal_density_method 'not measured'
_exptl_crystal_description prism
_exptl_crystal_F_000 596
_exptl_crystal_size_max 0.23
_exptl_crystal_size_mid 0.18
_exptl_crystal_size_min 0.12
_refine_diff_density_max 0.662
_refine_diff_density_min -0.775
_refine_diff_density_rms 0.076
_refine_ls_abs_structure_details 'Flack H D (1983), Acta Cryst. A39, 876-881'
_refine_ls_abs_structure_Flack 0.006(10)
_refine_ls_extinction_method none
_refine_ls_goodness_of_fit_ref 1.043
_refine_ls_hydrogen_treatment mixed
_refine_ls_matrix_type full
_refine_ls_number_parameters 309
_refine_ls_number_reflns 3680
_refine_ls_number_restraints 11
_refine_ls_restrained_S_all 1.043
_refine_ls_R_factor_all 0.0338
_refine_ls_R_factor_gt 0.0276
_refine_ls_shift/su_max 0.011
_refine_ls_shift/su_mean 0.000
_refine_ls_structure_factor_coef Fsqd
_refine_ls_weighting_details 'calc w=1/[\s^2^(Fo^2^)+(0.0531P)^2^+0.1107P] where P=(Fo^2^+2Fc^2^)/3'
_refine_ls_weighting_scheme calc
_refine_ls_wR_factor_gt 0.0710
_refine_ls_wR_factor_ref 0.0740
_reflns_number_gt 3344
_reflns_number_total 3680
_reflns_threshold_expression >2sigma(I)
_cod_data_source_file b200414c.txt
_cod_data_source_block compound_3
_cod_depositor_comments
;
 Updating space group information.

 Antanas Vaitkus,
 2018-08-09
;
_cod_original_sg_symbol_H-M Pc
_cod_database_code 7114382

loop_
_space_group_symop_id
_space_group_symop_operation_xyz
1 'x, y, z'
2 'x, -y, z+1/2'

loop_
_atom_site_label
_atom_site_type_symbol
_atom_site_fract_x
_atom_site_fract_y
_atom_site_fract_z
_atom_site_U_iso_or_equiv
_atom_site_adp_type
_atom_site_occupancy
_atom_site_symmetry_multiplicity
_atom_site_calc_flag
_atom_site_refinement_flags
Ni Ni 0.48311(5) 0.68556(2) 0.68334(4) 0.02320(8) Uani 1 1 d .
S1 S 0.37016(10) 0.65993(5) 0.86849(7) 0.02867(16) Uani 1 1 d .
S2 S 0.77305(10) 0.66759(6) 0.78199(7) 0.03065(16) Uani 1 1 d .
S3 S 0.19207(10) 0.69777(5) 0.58360(8) 0.02981(16) Uani 1 1 d .
S4 S 0.59692(10) 0.71659(5) 0.50087(7) 0.02720(15) Uani 1 1 d .
P1 P 0.64283(10) 0.67414(4) 0.94380(7) 0.02340(14) Uani 1 1 d .
P2 P 0.32084(10) 0.73026(5) 0.42863(7) 0.02464(15) Uani 1 1 d .
C1 C 0.2738(4) 0.83642(17) 0.3900(3) 0.0244(5) Uani 1 1 d .
C2 C 0.3352(5) 0.8685(2) 0.2784(3) 0.0322(6) Uani 1 1 d .
H2 H 0.3958 0.8343 0.2250 0.039 Uiso 1 1 calc R
C3 C 0.3061(5) 0.9503(2) 0.2473(3) 0.0336(6) Uani 1 1 d .
H3 H 0.3492 0.9713 0.1738 0.040 Uiso 1 1 calc R
C4 C 0.2122(4) 1.0021(2) 0.3254(3) 0.0273(5) Uani 1 1 d .
O1 O 0.1928(3) 1.08161(14) 0.2870(3) 0.0352(5) Uani 1 1 d .
C5 C 0.1481(4) 0.97059(18) 0.4363(3) 0.0280(5) Uani 1 1 d .
H5 H 0.0839 1.0045 0.4881 0.034 Uiso 1 1 calc R
C6 C 0.1811(4) 0.88844(19) 0.4681(3) 0.0275(5) Uani 1 1 d .
H6 H 0.1409 0.8677 0.5427 0.033 Uiso 1 1 calc R
C7 C 0.0931(6) 1.1362(2) 0.3614(4) 0.0441(8) Uani 1 1 d .
H7A H -0.0299 1.1138 0.3705 0.050(5) Uiso 1 1 calc R
H7B H 0.0787 1.1889 0.3196 0.050(5) Uiso 1 1 calc R
H7C H 0.1634 1.1429 0.4441 0.050(5) Uiso 1 1 calc R
C8 C 0.6761(4) 0.77544(17) 1.0129(3) 0.0248(5) Uani 1 1 d .
C9 C 0.6010(4) 0.84436(19) 0.9479(3) 0.0290(6) Uani 1 1 d .
H9 H 0.530(6) 0.838(3) 0.861(4) 0.038(11) Uiso 1 1 d .
C10 C 0.6329(4) 0.92287(19) 0.9961(3) 0.0304(6) Uani 1 1 d .
H10 H 0.5817 0.9683 0.9506 0.048(12) Uiso 1 1 calc R
C11 C 0.7412(4) 0.93359(19) 1.1126(3) 0.0308(6) Uani 1 1 d .
O2 O 0.7805(4) 1.00789(15) 1.1683(3) 0.0456(7) Uani 1 1 d .
C12 C 0.8161(5) 0.8653(2) 1.1788(4) 0.0386(7) Uani 1 1 d .
H12 H 0.8888 0.8720 1.2573 0.046 Uiso 1 1 calc R
C13 C 0.7835(5) 0.7874(2) 1.1289(3) 0.0356(7) Uani 1 1 d .
H13 H 0.8349 0.7420 1.1744 0.043 Uiso 1 1 calc R
C14 C 0.7096(6) 1.0807(2) 1.1045(5) 0.0461(9) Uani 1 1 d .
H14A H 0.7536 1.0834 1.0219 0.050(5) Uiso 1 1 calc R
H14B H 0.7541 1.1281 1.1537 0.050(5) Uiso 1 1 calc R
H14C H 0.5733 1.0798 1.0949 0.050(5) Uiso 1 1 calc R
C15 C 0.2402(5) 0.5238(2) 0.1169(3) 0.0331(6) Uani 1 1 d .
H15A H 0.2702 0.4756 0.0685 0.040 Uiso 1 1 calc R
H15B H 0.1921 0.5662 0.0566 0.040 Uiso 1 1 calc R
C16 C 0.0868(4) 0.5014(2) 0.1996(4) 0.0334(6) Uani 1 1 d .
H16A H -0.0030 0.4642 0.1526 0.040 Uiso 1 1 calc R
H16B H 0.1442 0.4724 0.2748 0.040 Uiso 1 1 calc R
N1 N 0.4151(4) 0.5540(2) 0.1917(3) 0.0359(6) Uani 1 1 d D
H17 H 0.488(6) 0.578(3) 0.143(4) 0.042(6) Uiso 1 1 d D
H18 H 0.452(6) 0.510(2) 0.238(4) 0.042(6) Uiso 1 1 d D
N2 N -0.0174(4) 0.57480(18) 0.2402(3) 0.0304(5) Uani 1 1 d D
H19 H -0.086(6) 0.565(3) 0.300(4) 0.042(6) Uiso 1 1 d D
H20 H -0.078(6) 0.597(3) 0.173(3) 0.042(6) Uiso 1 1 d D
O3 O 0.7068(3) 0.61069(13) 1.0454(2) 0.0284(4) Uani 1 1 d D
H21 H 0.673(10) 0.566(2) 1.064(8) 0.100 Uiso 1 1 d D
O4 O 0.2666(4) 0.67982(15) 0.3097(2) 0.0378(5) Uani 1 1 d D
H22 H 0.325(10) 0.639(3) 0.279(7) 0.100 Uiso 1 1 d D
O5 O 0.7149(5) 0.53727(17) 0.4073(3) 0.0457(6) Uani 1 1 d D
H1W H 0.714(7) 0.496(3) 0.456(5) 0.053(14) Uiso 1 1 d D
H2W H 0.686(8) 0.586(3) 0.451(5) 0.065(16) Uiso 1 1 d D

loop_
_atom_site_aniso_label
_atom_site_aniso_U_11
_atom_site_aniso_U_22
_atom_site_aniso_U_33
_atom_site_aniso_U_23
_atom_site_aniso_U_13
_atom_site_aniso_U_12
Ni 0.02510(15) 0.02091(15) 0.02243(14) 0.00066(12) -0.00222(11) -0.00021(12)
S1 0.0240(3) 0.0349(4) 0.0258(3) 0.0031(3) -0.0026(3) -0.0060(3)
S2 0.0262(4) 0.0378(4) 0.0276(4) -0.0006(3) 0.0017(3) 0.0051(3)
S3 0.0263(3) 0.0314(3) 0.0307(4) 0.0077(3) -0.0011(3) -0.0019(3)
S4 0.0264(3) 0.0276(3) 0.0271(3) 0.0005(3) 0.0009(3) 0.0035(3)
P1 0.0237(3) 0.0226(3) 0.0226(3) 0.0006(3) -0.0031(2) -0.0001(3)
P2 0.0273(3) 0.0229(3) 0.0224(3) -0.0021(3) -0.0031(3) -0.0003(3)
C1 0.0260(13) 0.0237(12) 0.0223(12) 0.0031(10) -0.0025(10) 0.0015(10)
C2 0.0355(16) 0.0347(15) 0.0279(14) 0.0029(12) 0.0104(12) 0.0075(12)
C3 0.0368(15) 0.0359(16) 0.0289(14) 0.0079(12) 0.0067(12) 0.0044(13)
C4 0.0241(12) 0.0282(12) 0.0284(13) 0.0040(10) -0.0024(10) -0.0005(11)
O1 0.0343(12) 0.0298(11) 0.0417(13) 0.0084(10) 0.0051(10) 0.0010(9)
C5 0.0296(13) 0.0277(13) 0.0263(12) 0.0000(11) 0.0021(10) 0.0037(11)
C6 0.0302(13) 0.0296(13) 0.0227(12) 0.0018(10) 0.0029(10) 0.0002(11)
C7 0.0414(18) 0.0260(15) 0.066(2) 0.0054(15) 0.0099(17) 0.0021(13)
C8 0.0213(12) 0.0227(12) 0.0294(13) -0.0009(10) -0.0015(10) 0.0007(9)
C9 0.0259(13) 0.0293(14) 0.0298(14) 0.0033(11) -0.0050(11) 0.0012(10)
C10 0.0299(14) 0.0230(12) 0.0366(15) 0.0056(11) -0.0039(12) 0.0045(10)
C11 0.0245(13) 0.0250(13) 0.0414(17) -0.0022(12) -0.0030(12) 0.0012(10)
O2 0.0465(14) 0.0236(11) 0.0607(17) -0.0063(11) -0.0193(12) 0.0024(10)
C12 0.0407(16) 0.0290(15) 0.0413(17) -0.0055(13) -0.0160(14) 0.0047(13)
C13 0.0416(17) 0.0251(13) 0.0358(16) 0.0001(12) -0.0138(13) 0.0040(12)
C14 0.0427(19) 0.0237(14) 0.069(3) 0.0017(16) -0.0058(18) 0.0004(13)
C15 0.0371(16) 0.0289(14) 0.0337(15) -0.0026(12) 0.0055(13) -0.0041(12)
C16 0.0293(14) 0.0262(13) 0.0454(18) 0.0079(13) 0.0068(13) 0.0014(12)
N1 0.0259(12) 0.0429(16) 0.0396(15) 0.0015(13) 0.0068(11) -0.0025(11)
N2 0.0253(12) 0.0342(13) 0.0303(13) 0.0045(10) -0.0027(10) 0.0053(10)
O3 0.0307(10) 0.0240(9) 0.0282(10) 0.0023(8) -0.0065(8) 0.0020(8)
O4 0.0427(13) 0.0375(12) 0.0310(12) -0.0132(10) -0.0053(10) -0.0034(10)
O5 0.0639(18) 0.0289(12) 0.0481(15) 0.0019(12) 0.0229(13) 0.0076(12)

loop_
_atom_type_symbol
_atom_type_description
_atom_type_scat_dispersion_real
_atom_type_scat_dispersion_imag
_atom_type_scat_source
C C 0.0033 0.0016 'International Tables Vol C Tables 4.2.6.8 and 6.1.1.4'
H H 0.0000 0.0000 'International Tables Vol C Tables 4.2.6.8 and 6.1.1.4'
N N 0.0061 0.0033 'International Tables Vol C Tables 4.2.6.8 and 6.1.1.4'
Ni Ni 0.3393 1.1124 'International Tables Vol C Tables 4.2.6.8 and 6.1.1.4'
O O 0.0106 0.0060 'International Tables Vol C Tables 4.2.6.8 and 6.1.1.4'
P P 0.1023 0.0942 'International Tables Vol C Tables 4.2.6.8 and 6.1.1.4'
S S 0.1246 0.1234 'International Tables Vol C Tables 4.2.6.8 and 6.1.1.4'

loop_
_geom_angle_atom_site_label_1
_geom_angle_atom_site_label_2
_geom_angle_atom_site_label_3
_geom_angle
S2 Ni S3 177.55(4)
S2 Ni S4 91.56(6)
S3 Ni S4 88.81(6)
S2 Ni S1 88.34(6)
S3 Ni S1 91.39(6)
S4 Ni S1 177.65(3)
P1 S1 Ni 84.24(6)
P1 S2 Ni 84.35(6)
P2 S3 Ni 85.72(6)
P2 S4 Ni 85.40(6)
O3 P1 C8 108.52(14)
O3 P1 S1 113.33(10)
C8 P1 S1 109.78(11)
O3 P1 S2 115.47(11)
C8 P1 S2 109.66(12)
S1 P1 S2 99.79(6)
O4 P2 C1 107.96(15)
O4 P2 S4 113.29(12)
C1 P2 S4 109.67(11)
O4 P2 S3 115.69(13)
C1 P2 S3 110.06(12)
S4 P2 S3 99.93(6)
C6 C1 C2 119.0(3)
C6 C1 P2 122.3(2)
C2 C1 P2 118.7(2)
C3 C2 C1 120.3(3)
C2 C3 C4 120.5(3)
O1 C4 C3 115.8(3)
O1 C4 C5 124.5(3)
C3 C4 C5 119.8(3)
C4 O1 C7 117.9(3)
C6 C5 C4 119.4(3)
C5 C6 C1 121.0(3)
C13 C8 C9 117.9(3)
C13 C8 P1 121.4(2)
C9 C8 P1 120.7(2)
C10 C9 C8 121.6(3)
C9 C10 C11 119.6(3)
O2 C11 C12 116.4(3)
O2 C11 C10 124.3(3)
C12 C11 C10 119.3(3)
C11 O2 C14 119.2(3)
C13 C12 C11 120.2(3)
C12 C13 C8 121.3(3)
N1 C15 C16 112.7(3)
N2 C16 C15 112.8(3)

loop_
_geom_bond_atom_site_label_1
_geom_bond_atom_site_label_2
_geom_bond_distance
Ni S2 2.2126(12)
Ni S3 2.2132(11)
Ni S4 2.229(2)
Ni S1 2.234(2)
S1 P1 2.0157(12)
S2 P1 2.0346(18)
S3 P2 2.0314(18)
S4 P2 2.0280(12)
P1 O3 1.516(2)
P1 C8 1.801(3)
P2 O4 1.509(3)
P2 C1 1.790(3)
C1 C6 1.395(4)
C1 C2 1.402(4)
C2 C3 1.375(5)
C3 C4 1.397(5)
C4 O1 1.353(4)
C4 C5 1.399(5)
O1 C7 1.423(5)
C5 C6 1.386(4)
C8 C13 1.378(4)
C8 C9 1.384(4)
C9 C10 1.379(4)
C10 C11 1.383(5)
C11 O2 1.355(4)
C11 C12 1.381(4)
O2 C14 1.421(4)
C12 C13 1.377(5)
C15 N1 1.474(5)
C15 C16 1.514(5)
C16 N2 1.489(4)
